data_4107814
loop_
_publ_author_name
'Xinjun Luan'
'Ronaldo Mariz'
'Michele Gatti'
'Chiara Costabile'
'Albert Poater'
'Luigi Cavallo'
'Anthony Linden'
'Reto Dorta'

_publ_section_title
;
 Identification and Characterization of a New Family of Catalytically
 Highly Active Imidazolin-2-ylidenes
;
_journal_name_full 'Journal of the American Chemical Society'
_journal_page_first 6848
_journal_page_last 6858
_journal_paper_doi 10.1021/ja800861p
_journal_volume 130
_journal_year 2008
_chemical_formula_moiety 'C30 H31 Cl N2 Pd'
_chemical_formula_sum 'C30 H31 Cl N2 Pd'
_chemical_formula_weight 561.44
_chemical_name_systematic
; 
 ? 
;
_space_group_IT_number 2
_symmetry_cell_setting triclinic
_symmetry_Int_Tables_number 2
_symmetry_space_group_name_Hall '-P 1'
_symmetry_space_group_name_H-M 'P -1'
_atom_sites_solution_hydrogens geom
_atom_sites_solution_primary direct
_atom_sites_solution_secondary difmap
_audit_creation_date 07-08-21
_audit_creation_method SHELXL-97
_cell_angle_alpha 91.8725(14)
_cell_angle_beta 95.4669(19)
_cell_angle_gamma 98.7762(18)
_cell_formula_units_Z 2
_cell_length_a 8.6415(2)
_cell_length_b 10.7297(3)
_cell_length_c 14.0776(5)
_cell_measurement_reflns_used 33524
_cell_measurement_temperature 160(1)
_cell_measurement_theta_max 27.5
_cell_measurement_theta_min 2.0
_cell_volume 1282.66(7)
_computing_cell_refinement 'DENZO-SMN (Otwinowski & Minor, 1997)'
_computing_data_collection 'COLLECT (Nonius, 2000)'
_computing_data_reduction 'DENZO-SMN and SCALEPACK (Otwinowski & Minor, 1997)'
_computing_molecular_graphics 'ORTEPII (Johnson, 1976)'
_computing_publication_material 'SHELXL97 and PLATON (Spek, 2006)'
_computing_structure_refinement 'SHELXL97 (Sheldrick, 1997)'
_computing_structure_solution 'SIR92 (Altomare et al., 1994)'
_diffrn_ambient_temperature 160(1)
_diffrn_detector '65 mm CCD camera on \k goniostat'
_diffrn_detector_area_resol_mean 9
_diffrn_measured_fraction_theta_full 0.993
_diffrn_measured_fraction_theta_max 0.993
_diffrn_measurement_device_type 'Nonius KappaCCD area-detector diffractometer'
_diffrn_measurement_method '\f and \w scans with \k offsets'
_diffrn_radiation_monochromator 'horizontally mounted graphite crystal'
_diffrn_radiation_source 'Nonius FR590 sealed tube generator'
_diffrn_radiation_type 'Mo K\a'
_diffrn_radiation_wavelength 0.71073
_diffrn_reflns_av_R_equivalents 0.0759
_diffrn_reflns_av_sigmaI/netI 0.0488
_diffrn_reflns_limit_h_max 10
_diffrn_reflns_limit_h_min -11
_diffrn_reflns_limit_k_max 13
_diffrn_reflns_limit_k_min -13
_diffrn_reflns_limit_l_max 18
_diffrn_reflns_limit_l_min -18
_diffrn_reflns_number 30056
_diffrn_reflns_theta_full 27.51
_diffrn_reflns_theta_max 27.51
_diffrn_reflns_theta_min 2.35
_diffrn_standards_decay_% 0
_diffrn_standards_number 0
_exptl_absorpt_coefficient_mu 0.849
_exptl_absorpt_correction_T_max 0.942
_exptl_absorpt_correction_T_min 0.854
_exptl_absorpt_correction_type multi-scan
_exptl_absorpt_process_details '(Blessing, 1995)'
_exptl_crystal_colour colourless
_exptl_crystal_density_diffrn 1.454
_exptl_crystal_description tablet
_exptl_crystal_F_000 576
_exptl_crystal_size_max 0.25
_exptl_crystal_size_mid 0.20
_exptl_crystal_size_min 0.08
_refine_diff_density_max 0.956
_refine_diff_density_min -0.695
_refine_diff_density_rms 0.144
_refine_ls_extinction_method none
_refine_ls_goodness_of_fit_ref 1.048
_refine_ls_hydrogen_treatment constr
_refine_ls_matrix_type full
_refine_ls_number_parameters 321
_refine_ls_number_reflns 5867
_refine_ls_number_restraints 72
_refine_ls_restrained_S_all 1.050
_refine_ls_R_factor_all 0.0649
_refine_ls_R_factor_gt 0.0523
_refine_ls_shift/su_max 0.002
_refine_ls_shift/su_mean 0.000
_refine_ls_structure_factor_coef Fsqd
_refine_ls_weighting_details 'w=1/[\s^2^(Fo^2^)+(0.0806P)^2^+2.3541P] where P=(Fo^2^+2Fc^2^)/3'
_refine_ls_weighting_scheme calc
_refine_ls_wR_factor_gt 0.1283
_refine_ls_wR_factor_ref 0.1362
_reflns_number_gt 5047
_reflns_number_total 5867
_reflns_threshold_expression 'I > 2\s(I)'
_cod_data_source_file ja800861p-file006.cif
_cod_data_source_block DT0724
_cod_original_cell_volume 1282.65(7)
_cod_original_sg_symbol_H-M 'P -1 '
_cod_database_code 4107814

loop_
_symmetry_equiv_pos_as_xyz
'x, y, z'
'-x, -y, -z'

loop_
_atom_site_label
_atom_site_type_symbol
_atom_site_fract_x
_atom_site_fract_y
_atom_site_fract_z
_atom_site_U_iso_or_equiv
_atom_site_adp_type
_atom_site_occupancy
_atom_site_symmetry_multiplicity
_atom_site_calc_flag
_atom_site_refinement_flags
_atom_site_disorder_assembly
_atom_site_disorder_group
Pd1 Pd 0.96734(3) 0.31942(3) 0.281653(19) 0.01876(11) Uani 1 1 d . . .
Cl1 Cl 1.10455(13) 0.17411(11) 0.20739(8) 0.0351(3) Uani 1 1 d . A .
N1 N 0.6462(4) 0.1639(3) 0.2857(2) 0.0240(7) Uani 1 1 d . . .
N3 N 0.6750(4) 0.2373(3) 0.1462(2) 0.0238(7) Uani 1 1 d . . .
C2 C 0.7466(4) 0.2337(4) 0.2342(3) 0.0200(7) Uani 1 1 d . A .
C4 C 0.5097(5) 0.1724(5) 0.1348(3) 0.0369(11) Uani 1 1 d . A .
H41 H 0.4887 0.1134 0.0778 0.044 Uiso 1 1 calc R . .
H42 H 0.4346 0.2334 0.1302 0.044 Uiso 1 1 calc R . .
C5 C 0.5021(5) 0.1018(5) 0.2271(3) 0.0346(10) Uani 1 1 d . A .
H51 H 0.4063 0.1124 0.2579 0.042 Uiso 1 1 calc R . .
H52 H 0.5043 0.0107 0.2153 0.042 Uiso 1 1 calc R . .
C6 C 0.6776(4) 0.1281(4) 0.3824(3) 0.0234(8) Uani 1 1 d . A .
C7 C 0.7565(4) 0.0224(4) 0.3976(3) 0.0206(8) Uani 1 1 d . . .
C8 C 0.8250(4) -0.0375(4) 0.3245(3) 0.0217(8) Uani 1 1 d . A .
H8 H 0.8153 -0.0080 0.2616 0.026 Uiso 1 1 calc R . .
C9 C 0.9042(5) -0.1359(4) 0.3418(3) 0.0267(8) Uani 1 1 d . . .
C10 C 0.9154(5) -0.1824(4) 0.4344(3) 0.0305(9) Uani 1 1 d . A .
H10 H 0.9679 -0.2528 0.4465 0.037 Uiso 1 1 calc R . .
C11 C 0.8512(5) -0.1268(4) 0.5075(3) 0.0288(9) Uani 1 1 d . . .
H11 H 0.8609 -0.1589 0.5695 0.035 Uiso 1 1 calc R A .
C12 C 0.7712(5) -0.0229(4) 0.4918(3) 0.0247(8) Uani 1 1 d . A .
C13 C 0.7120(5) 0.0399(5) 0.5657(3) 0.0312(10) Uani 1 1 d . . .
H13 H 0.7226 0.0110 0.6287 0.037 Uiso 1 1 calc R A .
C14 C 0.6392(5) 0.1426(5) 0.5480(3) 0.0342(10) Uani 1 1 d . A .
H14 H 0.6008 0.1841 0.5994 0.041 Uiso 1 1 calc R . .
C15 C 0.6192(5) 0.1891(4) 0.4547(3) 0.0280(9) Uani 1 1 d . . .
C16 C 0.7299(5) 0.3213(4) 0.0748(3) 0.0259(8) Uani 1 1 d . A .
C17 C 0.7025(4) 0.4493(4) 0.0827(3) 0.0253(8) Uani 1 1 d . . .
C18 C 0.6262(5) 0.4983(4) 0.1572(3) 0.0274(9) Uani 1 1 d . A .
H18 H 0.5902 0.4434 0.2048 0.033 Uiso 1 1 calc R . .
C19 C 0.6023(5) 0.6212(4) 0.1634(3) 0.0310(9) Uani 1 1 d . . .
C20 C 0.6569(5) 0.7032(5) 0.0918(4) 0.0372(10) Uani 1 1 d U A .
H20 H 0.6416 0.7890 0.0949 0.045 Uiso 1 1 calc R . .
C21 C 0.7311(5) 0.6598(5) 0.0191(4) 0.0379(11) Uani 1 1 d U . .
H21 H 0.7683 0.7165 -0.0271 0.046 Uiso 1 1 calc R A .
C22 C 0.7536(5) 0.5327(4) 0.0111(3) 0.0297(9) Uani 1 1 d U A .
C23 C 0.8249(5) 0.4849(5) -0.0649(3) 0.0356(10) Uani 1 1 d U . .
H23 H 0.8596 0.5398 -0.1128 0.043 Uiso 1 1 calc R A .
C24 C 0.8452(6) 0.3629(5) -0.0714(3) 0.0378(10) Uani 1 1 d U A .
H24 H 0.8929 0.3340 -0.1243 0.045 Uiso 1 1 calc R . .
C25 C 0.7970(5) 0.2752(5) -0.0009(3) 0.0322(9) Uani 1 1 d U . .
C26 C 0.9830(6) -0.1924(4) 0.2639(3) 0.0377(11) Uani 1 1 d . A .
H261 H 0.9174 -0.2709 0.2377 0.057 Uiso 1 1 calc R . .
H262 H 1.0859 -0.2105 0.2901 0.057 Uiso 1 1 calc R . .
H263 H 0.9969 -0.1327 0.2131 0.057 Uiso 1 1 calc R . .
C27 C 0.5329(6) 0.2991(5) 0.4386(4) 0.0470(13) Uani 1 1 d . A .
H271 H 0.5873 0.3562 0.3951 0.071 Uiso 1 1 calc R . .
H272 H 0.5298 0.3446 0.4997 0.071 Uiso 1 1 calc R . .
H273 H 0.4252 0.2684 0.4103 0.071 Uiso 1 1 calc R . .
C28 C 0.5215(6) 0.6705(5) 0.2433(4) 0.0422(11) Uani 1 1 d . A .
H281 H 0.4964 0.6033 0.2875 0.063 Uiso 1 1 calc R . .
H282 H 0.4243 0.6986 0.2170 0.063 Uiso 1 1 calc R . .
H283 H 0.5913 0.7417 0.2776 0.063 Uiso 1 1 calc R . .
C29 C 0.8231(7) 0.1400(5) -0.0096(4) 0.0438(11) Uani 1 1 d U A .
H291 H 0.7550 0.0887 0.0309 0.066 Uiso 1 1 calc R . .
H292 H 0.9334 0.1349 0.0109 0.066 Uiso 1 1 calc R . .
H293 H 0.7978 0.1085 -0.0763 0.066 Uiso 1 1 calc R . .
C30 C 1.1768(6) 0.4352(5) 0.3570(5) 0.0503(13) Uani 1 1 d DU A .
H301 H 1.2053 0.4156 0.4241 0.060 Uiso 0.805(11) 1 calc PR A 1
H302 H 1.2685 0.4566 0.3202 0.060 Uiso 0.805(11) 1 calc PR A 1
H303 H 1.2562 0.3890 0.3892 0.060 Uiso 0.195(11) 1 calc PR A 2
H304 H 1.2237 0.5096 0.3239 0.060 Uiso 0.195(11) 1 calc PR A 2
C31A C 1.0574(5) 0.5031(5) 0.3411(5) 0.0406(15) Uani 0.805(11) 1 d PDU A 1
H311 H 1.0788 0.5810 0.3110 0.049 Uiso 0.805(11) 1 calc PR A 1
C31B C 1.0521(9) 0.450(2) 0.4056(8) 0.040(3) Uani 0.195(11) 1 d PDU A 2
H312 H 1.0669 0.4488 0.4733 0.048 Uiso 0.195(11) 1 calc PR A 2
C32 C 0.9080(6) 0.4665(4) 0.3655(4) 0.0376(10) Uani 1 1 d DU A .
H321 H 0.8254 0.5119 0.3363 0.045 Uiso 0.805(11) 1 calc PR A 1
H322 H 0.8983 0.4502 0.4337 0.045 Uiso 0.805(11) 1 calc PR A 1
H323 H 0.9031 0.5469 0.3337 0.045 Uiso 0.195(11) 1 calc PR A 2
H324 H 0.8196 0.4431 0.4046 0.045 Uiso 0.195(11) 1 calc PR A 2

loop_
_atom_site_aniso_label
_atom_site_aniso_U_11
_atom_site_aniso_U_22
_atom_site_aniso_U_33
_atom_site_aniso_U_23
_atom_site_aniso_U_13
_atom_site_aniso_U_12
Pd1 0.01588(16) 0.01981(17) 0.02028(17) 0.00837(11) 0.00237(10) -0.00010(10)
Cl1 0.0309(6) 0.0392(6) 0.0393(6) 0.0084(5) 0.0130(4) 0.0110(4)
N1 0.0169(15) 0.0289(18) 0.0246(17) 0.0089(14) 0.0020(12) -0.0030(13)
N3 0.0203(16) 0.0277(17) 0.0221(16) 0.0074(13) 0.0005(13) -0.0011(13)
C2 0.0158(17) 0.0213(18) 0.0237(18) 0.0057(15) 0.0040(14) 0.0032(14)
C4 0.023(2) 0.049(3) 0.034(2) 0.017(2) -0.0058(17) -0.0082(19)
C5 0.023(2) 0.039(2) 0.038(2) 0.017(2) -0.0055(18) -0.0064(18)
C6 0.0176(18) 0.028(2) 0.0237(19) 0.0069(15) 0.0037(14) -0.0012(15)
C7 0.0157(17) 0.0237(19) 0.0193(18) 0.0074(14) 0.0005(13) -0.0070(14)
C8 0.0217(18) 0.0234(19) 0.0173(17) 0.0047(14) -0.0011(14) -0.0034(15)
C9 0.027(2) 0.0223(19) 0.027(2) -0.0012(16) -0.0004(16) -0.0055(16)
C10 0.027(2) 0.027(2) 0.035(2) 0.0097(18) -0.0055(17) -0.0018(17)
C11 0.028(2) 0.032(2) 0.0217(19) 0.0122(16) -0.0042(16) -0.0089(17)
C12 0.0206(18) 0.030(2) 0.0191(18) 0.0090(15) -0.0013(14) -0.0102(15)
C13 0.026(2) 0.045(3) 0.0179(19) 0.0081(17) 0.0049(15) -0.0118(18)
C14 0.025(2) 0.050(3) 0.025(2) -0.0050(19) 0.0149(17) -0.0046(19)
C15 0.0177(18) 0.029(2) 0.037(2) 0.0025(17) 0.0104(16) -0.0003(16)
C16 0.0210(19) 0.033(2) 0.0233(19) 0.0098(16) 0.0012(15) 0.0010(16)
C17 0.0167(18) 0.035(2) 0.0222(19) 0.0087(16) -0.0048(14) -0.0006(16)
C18 0.0186(18) 0.037(2) 0.025(2) 0.0063(17) -0.0007(15) -0.0006(16)
C19 0.0193(19) 0.034(2) 0.037(2) -0.0006(18) -0.0034(16) -0.0002(17)
C20 0.030(2) 0.032(2) 0.047(3) 0.012(2) -0.0064(19) -0.0006(18)
C21 0.028(2) 0.041(2) 0.042(2) 0.023(2) -0.0064(18) -0.0032(18)
C22 0.0209(18) 0.042(2) 0.0236(19) 0.0152(17) -0.0024(15) -0.0027(17)
C23 0.031(2) 0.053(3) 0.0213(19) 0.0168(18) 0.0005(16) -0.0006(19)
C24 0.033(2) 0.059(3) 0.023(2) 0.0066(19) 0.0055(17) 0.008(2)
C25 0.028(2) 0.044(2) 0.025(2) 0.0048(17) 0.0002(16) 0.0081(18)
C26 0.045(3) 0.033(3) 0.036(3) -0.004(2) 0.003(2) 0.009(2)
C27 0.038(3) 0.044(3) 0.066(4) 0.006(3) 0.024(2) 0.015(2)
C28 0.034(3) 0.039(3) 0.050(3) -0.006(2) -0.001(2) 0.000(2)
C29 0.047(3) 0.050(3) 0.036(2) 0.000(2) 0.003(2) 0.013(2)
C30 0.033(2) 0.039(3) 0.070(3) -0.013(2) -0.005(2) -0.015(2)
C31A 0.043(3) 0.019(2) 0.054(3) -0.007(2) -0.002(2) -0.008(2)
C31B 0.038(5) 0.023(5) 0.053(5) -0.013(4) -0.006(5) -0.006(4)
C32 0.038(2) 0.027(2) 0.046(3) -0.0115(19) 0.000(2) 0.0054(18)

loop_
_atom_type_symbol
_atom_type_description
_atom_type_number_in_cell
_atom_type_scat_dispersion_real
_atom_type_scat_dispersion_imag
_atom_type_scat_source
C C 60 0.0033 0.0016
; International Tables for Crystallography (1992). 
Vol. C, Tables 4.2.6.8 and 6.1.1.4
;
H H 62 0.0000 0.0000
; International Tables for Crystallography (1992). 
Vol. C, Tables 4.2.6.8 and 6.1.1.4
;
Cl Cl 2 0.1484 0.1585
; International Tables for Crystallography (1992). 
Vol. C, Tables 4.2.6.8 and 6.1.1.4
;
N N 4 0.0061 0.0033
; International Tables for Crystallography (1992). 
Vol. C, Tables 4.2.6.8 and 6.1.1.4
;
Pd Pd 2 -0.9988 1.0072
; International Tables for Crystallography (1992). 
Vol. C, Tables 4.2.6.8 and 6.1.1.4
;

loop_
_geom_angle_atom_site_label_1
_geom_angle_atom_site_label_2
_geom_angle_atom_site_label_3
_geom_angle
C2 Pd1 C32 98.43(17)
C2 Pd1 C31A 132.52(16)
C32 Pd1 C31A 37.97(14)
C2 Pd1 C30 166.40(19)
C32 Pd1 C30 68.4(2)
C31A Pd1 C30 36.64(14)
C2 Pd1 C31B 130.5(2)
C32 Pd1 C31B 36.7(2)
C30 Pd1 C31B 36.00(18)
C2 Pd1 Cl1 97.13(11)
C32 Pd1 Cl1 164.24(13)
C31A Pd1 Cl1 128.13(12)
C30 Pd1 Cl1 95.92(15)
C31B Pd1 Cl1 127.98(18)
C2 N1 C6 126.8(3)
C2 N1 C5 112.7(3)
C6 N1 C5 119.5(3)
C2 N3 C16 125.0(3)
C2 N3 C4 113.6(3)
C16 N3 C4 119.4(3)
N3 C2 N1 107.7(3)
N3 C2 Pd1 126.1(3)
N1 C2 Pd1 126.1(3)
N3 C4 C5 101.3(3)
N3 C4 H41 111.5
C5 C4 H41 111.5
N3 C4 H42 111.5
C5 C4 H42 111.5
H41 C4 H42 109.3
N1 C5 C4 102.3(3)
N1 C5 H51 111.3
C4 C5 H51 111.3
N1 C5 H52 111.3
C4 C5 H52 111.3
H51 C5 H52 109.2
C15 C6 C7 122.5(4)
C15 C6 N1 119.3(4)
C7 C6 N1 117.9(3)
C8 C7 C6 123.1(3)
C8 C7 C12 118.7(4)
C6 C7 C12 118.2(4)
C9 C8 C7 121.9(4)
C9 C8 H8 119.1
C7 C8 H8 119.1
C8 C9 C10 119.4(4)
C8 C9 C26 120.4(4)
C10 C9 C26 120.2(4)
C11 C10 C9 120.7(4)
C11 C10 H10 119.7
C9 C10 H10 119.7
C10 C11 C12 121.1(4)
C10 C11 H11 119.5
C12 C11 H11 119.5
C13 C12 C11 122.3(4)
C13 C12 C7 119.3(4)
C11 C12 C7 118.4(4)
C14 C13 C12 120.5(4)
C14 C13 H13 119.7
C12 C13 H13 119.7
C13 C14 C15 122.0(4)
C13 C14 H14 119.0
C15 C14 H14 119.0
C6 C15 C14 117.6(4)
C6 C15 C27 122.6(4)
C14 C15 C27 119.8(4)
C25 C16 C17 122.5(4)
C25 C16 N3 119.6(4)
C17 C16 N3 117.8(4)
C18 C17 C22 117.8(4)
C18 C17 C16 124.0(4)
C22 C17 C16 118.3(4)
C19 C18 C17 122.8(4)
C19 C18 H18 118.6
C17 C18 H18 118.6
C18 C19 C20 118.4(4)
C18 C19 C28 121.6(4)
C20 C19 C28 120.1(4)
C21 C20 C19 120.7(4)
C21 C20 H20 119.7
C19 C20 H20 119.7
C20 C21 C22 121.4(4)
C20 C21 H21 119.3
C22 C21 H21 119.3
C23 C22 C21 122.4(4)
C23 C22 C17 118.6(4)
C21 C22 C17 119.0(4)
C24 C23 C22 121.5(4)
C24 C23 H23 119.2
C22 C23 H23 119.2
C23 C24 C25 122.1(4)
C23 C24 H24 119.0
C25 C24 H24 119.0
C16 C25 C24 117.0(4)
C16 C25 C29 122.2(4)
C24 C25 C29 120.8(4)
C9 C26 H261 109.5
C9 C26 H262 109.5
H261 C26 H262 109.5
C9 C26 H263 109.5
H261 C26 H263 109.5
H262 C26 H263 109.5
C15 C27 H271 109.5
C15 C27 H272 109.5
H271 C27 H272 109.5
C15 C27 H273 109.5
H271 C27 H273 109.5
H272 C27 H273 109.5
C19 C28 H281 109.5
C19 C28 H282 109.5
H281 C28 H282 109.5
C19 C28 H283 109.5
H281 C28 H283 109.5
H282 C28 H283 109.5
C25 C29 H291 109.5
C25 C29 H292 109.5
H291 C29 H292 109.5
C25 C29 H293 109.5
H291 C29 H293 109.5
H292 C29 H293 109.5
C31B C30 Pd1 72.2(7)
C31A C30 Pd1 68.7(3)
C31A C30 H301 116.8
Pd1 C30 H301 116.8
C31A C30 H302 116.8
Pd1 C30 H302 116.8
H301 C30 H302 113.8
C31B C30 H303 116.4
Pd1 C30 H303 116.4
C31B C30 H304 116.4
Pd1 C30 H304 116.4
H303 C30 H304 113.3
C30 C31A C32 124.2(5)
C30 C31A Pd1 74.6(3)
C32 C31A Pd1 70.1(3)
C30 C31A H311 117.9
C32 C31A H311 117.9
Pd1 C31A H311 130.3
C32 C31B C30 125.4(8)
C32 C31B Pd1 67.5(6)
C30 C31B Pd1 71.8(6)
C32 C31B H312 117.3
C30 C31B H312 117.3
Pd1 C31B H312 139.2
C31B C32 Pd1 75.7(7)
C31A C32 Pd1 72.0(3)
C31A C32 H321 116.4
Pd1 C32 H321 116.4
C31A C32 H322 116.4
Pd1 C32 H322 116.4
H321 C32 H322 113.4
C31B C32 H323 115.9
Pd1 C32 H323 115.9
C31B C32 H324 115.9
Pd1 C32 H324 115.9
H323 C32 H324 112.9

loop_
_geom_bond_atom_site_label_1
_geom_bond_atom_site_label_2
_geom_bond_distance
Pd1 C2 2.028(4)
Pd1 C32 2.095(4)
Pd1 C31A 2.119(5)
Pd1 C30 2.193(5)
Pd1 C31B 2.197(16)
Pd1 Cl1 2.3714(11)
N1 C2 1.341(5)
N1 C6 1.438(5)
N1 C5 1.480(5)
N3 C2 1.335(5)
N3 C16 1.439(5)
N3 C4 1.482(5)
C4 C5 1.527(6)
C4 H41 0.9900
C4 H42 0.9900
C5 H51 0.9900
C5 H52 0.9900
C6 C15 1.369(6)
C6 C7 1.422(6)
C7 C8 1.419(6)
C7 C12 1.428(5)
C8 C9 1.360(6)
C8 H8 0.9500
C9 C10 1.411(6)
C9 C26 1.503(6)
C10 C11 1.375(7)
C10 H10 0.9500
C11 C12 1.412(6)
C11 H11 0.9500
C12 C13 1.400(6)
C13 C14 1.368(7)
C13 H13 0.9500
C14 C15 1.424(6)
C14 H14 0.9500
C15 C27 1.502(7)
C16 C25 1.374(6)
C16 C17 1.431(6)
C17 C18 1.419(6)
C17 C22 1.426(6)
C18 C19 1.367(6)
C18 H18 0.9500
C19 C20 1.426(7)
C19 C28 1.503(7)
C20 C21 1.364(7)
C20 H20 0.9500
C21 C22 1.409(7)
C21 H21 0.9500
C22 C23 1.405(7)
C23 C24 1.349(7)
C23 H23 0.9500
C24 C25 1.436(7)
C24 H24 0.9500
C25 C29 1.504(7)
C26 H261 0.9800
C26 H262 0.9800
C26 H263 0.9800
C27 H271 0.9800
C27 H272 0.9800
C27 H273 0.9800
C28 H281 0.9800
C28 H282 0.9800
C28 H283 0.9800
C29 H291 0.9800
C29 H292 0.9800
C29 H293 0.9800
C30 C31B 1.356(6)
C30 C31A 1.357(5)
C30 H301 0.9900
C30 H302 0.9900
C30 H303 0.9900
C30 H304 0.9900
C31A C32 1.371(5)
C31A H311 0.9500
C31B C32 1.356(6)
C31B H312 0.9500
C32 H321 0.9900
C32 H322 0.9900
C32 H323 0.9900
C32 H324 0.9900

loop_
_geom_torsion_atom_site_label_1
_geom_torsion_atom_site_label_2
_geom_torsion_atom_site_label_3
_geom_torsion_atom_site_label_4
_geom_torsion
C16 N3 C2 N1 167.4(4)
C4 N3 C2 N1 3.5(5)
C16 N3 C2 Pd1 -12.3(6)
C4 N3 C2 Pd1 -176.2(3)
C6 N1 C2 N3 175.6(4)
C5 N1 C2 N3 7.4(5)
C6 N1 C2 Pd1 -4.7(6)
C5 N1 C2 Pd1 -172.9(3)
C32 Pd1 C2 N3 106.1(4)
C31A Pd1 C2 N3 87.1(4)
C30 Pd1 C2 N3 120.0(8)
C31B Pd1 C2 N3 126.3(7)
Cl1 Pd1 C2 N3 -76.4(3)
C32 Pd1 C2 N1 -73.5(4)
C31A Pd1 C2 N1 -92.5(4)
C30 Pd1 C2 N1 -59.6(9)
C31B Pd1 C2 N1 -53.4(7)
Cl1 Pd1 C2 N1 104.0(3)
C2 N3 C4 C5 -12.0(5)
C16 N3 C4 C5 -176.9(4)
C2 N1 C5 C4 -14.4(5)
C6 N1 C5 C4 176.4(4)
N3 C4 C5 N1 14.5(5)
C2 N1 C6 C15 103.8(5)
C5 N1 C6 C15 -88.7(5)
C2 N1 C6 C7 -81.8(5)
C5 N1 C6 C7 85.7(5)
C15 C6 C7 C8 -176.5(4)
N1 C6 C7 C8 9.3(5)
C15 C6 C7 C12 1.6(6)
N1 C6 C7 C12 -172.6(3)
C6 C7 C8 C9 177.9(4)
C12 C7 C8 C9 -0.3(5)
C7 C8 C9 C10 1.7(6)
C7 C8 C9 C26 -176.6(4)
C8 C9 C10 C11 -1.9(6)
C26 C9 C10 C11 176.4(4)
C9 C10 C11 C12 0.6(6)
C10 C11 C12 C13 -176.5(4)
C10 C11 C12 C7 0.8(6)
C8 C7 C12 C13 176.4(3)
C6 C7 C12 C13 -1.9(5)
C8 C7 C12 C11 -1.0(5)
C6 C7 C12 C11 -179.2(3)
C11 C12 C13 C14 178.1(4)
C7 C12 C13 C14 0.8(6)
C12 C13 C14 C15 0.5(6)
C7 C6 C15 C14 -0.4(6)
N1 C6 C15 C14 173.8(3)
C7 C6 C15 C27 -178.7(4)
N1 C6 C15 C27 -4.6(6)
C13 C14 C15 C6 -0.8(6)
C13 C14 C15 C27 177.7(4)
C2 N3 C16 C25 106.0(5)
C4 N3 C16 C25 -91.0(5)
C2 N3 C16 C17 -78.1(5)
C4 N3 C16 C17 84.9(5)
C25 C16 C17 C18 176.6(4)
N3 C16 C17 C18 0.8(6)
C25 C16 C17 C22 -2.9(6)
N3 C16 C17 C22 -178.7(3)
C22 C17 C18 C19 -0.9(6)
C16 C17 C18 C19 179.6(4)
C17 C18 C19 C20 -0.2(6)
C17 C18 C19 C28 -179.8(4)
C18 C19 C20 C21 0.1(6)
C28 C19 C20 C21 179.7(4)
C19 C20 C21 C22 1.2(7)
C20 C21 C22 C23 177.8(4)
C20 C21 C22 C17 -2.3(6)
C18 C17 C22 C23 -178.0(4)
C16 C17 C22 C23 1.5(6)
C18 C17 C22 C21 2.1(6)
C16 C17 C22 C21 -178.4(4)
C21 C22 C23 C24 -179.9(4)
C17 C22 C23 C24 0.2(6)
C22 C23 C24 C25 -0.7(7)
C17 C16 C25 C24 2.4(6)
N3 C16 C25 C24 178.2(4)
C17 C16 C25 C29 -179.0(4)
N3 C16 C25 C29 -3.2(6)
C23 C24 C25 C16 -0.6(7)
C23 C24 C25 C29 -179.3(4)
C2 Pd1 C30 C31B 8.1(11)
C32 Pd1 C30 C31B 22.9(8)
Cl1 Pd1 C30 C31B -155.5(8)
C2 Pd1 C30 C31A -42.1(10)
C32 Pd1 C30 C31A -27.4(4)
Cl1 Pd1 C30 C31A 154.2(4)
Pd1 C30 C31A C32 52.1(5)
C2 Pd1 C31A C30 167.6(3)
C32 Pd1 C31A C30 136.0(6)
Cl1 Pd1 C31A C30 -33.3(5)
C2 Pd1 C31A C32 31.6(5)
C30 Pd1 C31A C32 -136.0(6)
Cl1 Pd1 C31A C32 -169.4(3)
Pd1 C30 C31B C32 -43.3(16)
C2 Pd1 C31B C32 -34.7(10)
C30 Pd1 C31B C32 142.8(12)
Cl1 Pd1 C31B C32 174.3(3)
C2 Pd1 C31B C30 -177.5(4)
C32 Pd1 C31B C30 -142.8(12)
Cl1 Pd1 C31B C30 31.6(10)
C30 C31B C32 Pd1 44.9(17)
C30 C31A C32 Pd1 -54.0(6)
C2 Pd1 C32 C31B 154.0(8)
C30 Pd1 C32 C31B -22.5(7)
Cl1 Pd1 C32 C31B -16.7(10)
C2 Pd1 C32 C31A -157.0(3)
C30 Pd1 C32 C31A 26.5(3)
Cl1 Pd1 C32 C31A 32.3(7)
